data_1540628
loop_
_publ_author_name
'Al-Khafaji, Yahya'
'Prior, Timothy'
'Elsegood, Mark'
'Redshaw, Carl'

_publ_section_title
;
 Molybdenum (VI) Imido Complexes Derived from Chelating Phenols:
 Synthesis, Characterization and &#x025B;-Caprolactone ROP Capability
;
_journal_issue 4
_journal_name_full Catalysts
_journal_page_first 1928
_journal_paper_doi 10.3390/catal5041928
_journal_volume 5
_journal_year 2015
_chemical_formula_moiety 'C80 H106 F10 Mo2 N4 O4'
_chemical_formula_sum 'C80 H106 F10 Mo2 N4 O4'
_chemical_formula_weight 1569.56
_chemical_name_systematic
; 
 ? 
;
_space_group_crystal_system monoclinic
_space_group_IT_number 14
_space_group_name_Hall '-P 2yn'
_space_group_name_H-M_alt 'P 1 21/n 1'
_symmetry_space_group_name_Hall '-P 2yn'
_symmetry_space_group_name_H-M 'P 1 21/n 1'
_atom_sites_solution_hydrogens geom
_atom_sites_solution_primary direct
_atom_sites_solution_secondary difmap
_audit_creation_method SHELXL-2014/7
_cell_angle_alpha 90
_cell_angle_beta 98.4505(10)
_cell_angle_gamma 90
_cell_formula_units_Z 2
_cell_length_a 14.2727(8)
_cell_length_b 15.4944(8)
_cell_length_c 18.0242(10)
_cell_measurement_reflns_used 4805
_cell_measurement_temperature 150(2)
_cell_measurement_theta_max 26.48
_cell_measurement_theta_min 2.37
_cell_volume 3942.7(4)
_computing_cell_refinement 'Bruker SAINT'
_computing_data_collection 'Bruker SMART'
_computing_data_reduction 'Bruker SAINT'
_computing_molecular_graphics 'Bruker SHELXTL'
_computing_publication_material 'Bruker SHELXTL and local programs'
_computing_structure_refinement 'SHELXL-2014/7 (Sheldrick, 2014)'
_computing_structure_solution 'Bruker SHELXTL'
_diffrn_ambient_temperature 150(2)
_diffrn_measured_fraction_theta_full 1.000
_diffrn_measured_fraction_theta_max 0.895
_diffrn_measurement_device_type 'Bruker SMART 1000 CCD diffractometer'
_diffrn_measurement_method '\w rotation with narrow frames'
_diffrn_radiation_monochromator graphite
_diffrn_radiation_type MoK\a
_diffrn_radiation_wavelength 0.71073
_diffrn_reflns_av_R_equivalents 0.0479
_diffrn_reflns_av_unetI/netI 0.0727
_diffrn_reflns_laue_measured_fraction_full 1.000
_diffrn_reflns_laue_measured_fraction_max 0.895
_diffrn_reflns_limit_h_max 19
_diffrn_reflns_limit_h_min -18
_diffrn_reflns_limit_k_max 18
_diffrn_reflns_limit_k_min -20
_diffrn_reflns_limit_l_max 19
_diffrn_reflns_limit_l_min -23
_diffrn_reflns_number 24317
_diffrn_reflns_point_group_measured_fraction_full 1.000
_diffrn_reflns_point_group_measured_fraction_max 0.895
_diffrn_reflns_theta_full 25.242
_diffrn_reflns_theta_max 28.866
_diffrn_reflns_theta_min 1.703
_diffrn_source 'sealed tube'
_exptl_absorpt_coefficient_mu 0.391
_exptl_absorpt_correction_T_max 0.985
_exptl_absorpt_correction_T_min 0.958
_exptl_absorpt_correction_type multi-scan
_exptl_absorpt_process_details 'SADABS v2.01, Sheldrick, G.M., (2000)'
_exptl_crystal_colour orange
_exptl_crystal_density_diffrn 1.322
_exptl_crystal_density_method 'not measured'
_exptl_crystal_description block
_exptl_crystal_F_000 1640
_exptl_crystal_size_max 0.110
_exptl_crystal_size_mid 0.070
_exptl_crystal_size_min 0.040
_refine_diff_density_max 0.458
_refine_diff_density_min -0.459
_refine_diff_density_rms 0.088
_refine_ls_extinction_method none
_refine_ls_goodness_of_fit_ref 1.028
_refine_ls_hydrogen_treatment constr
_refine_ls_matrix_type full
_refine_ls_number_parameters 498
_refine_ls_number_reflns 9273
_refine_ls_number_restraints 50
_refine_ls_restrained_S_all 1.036
_refine_ls_R_factor_all 0.0853
_refine_ls_R_factor_gt 0.0442
_refine_ls_shift/su_max 0.000
_refine_ls_shift/su_mean 0.000
_refine_ls_structure_factor_coef Fsqd
_refine_ls_weighting_details 'w=1/[\s^2^(Fo^2^)+(0.0475P)^2^+1.0594P] where P=(Fo^2^+2Fc^2^)/3'
_refine_ls_weighting_scheme calc
_refine_ls_wR_factor_gt 0.0950
_refine_ls_wR_factor_ref 0.1097
_reflns_Friedel_coverage 0.000
_reflns_number_gt 6286
_reflns_number_total 9273
_reflns_threshold_expression 'I > 2\s(I)'
_cod_data_source_file catalysts-05-00-1928-CIF.cif
_cod_data_source_block 3
_cod_database_code 1540628
_shelx_shelxl_version_number 2014/7
_shelx_space_group_comment
; 
The symmetry employed for this shelxl refinement is uniquely defined 
by the following loop, which should always be used as a source of 
symmetry information in preference to the above space-group names. 
They are only intended as comments. 
;
_shelx_estimated_absorpt_t_min 0.958
_shelx_estimated_absorpt_t_max 0.985

loop_
_space_group_symop_operation_xyz
'x, y, z'
'-x+1/2, y+1/2, -z+1/2'
'-x, -y, -z'
'x-1/2, -y-1/2, z-1/2'

loop_
_atom_site_label
_atom_site_type_symbol
_atom_site_fract_x
_atom_site_fract_y
_atom_site_fract_z
_atom_site_U_iso_or_equiv
_atom_site_adp_type
_atom_site_occupancy
_atom_site_site_symmetry_order
_atom_site_calc_flag
_atom_site_refinement_flags_posn
_atom_site_refinement_flags_adp
_atom_site_refinement_flags_occupancy
_atom_site_disorder_assembly
_atom_site_disorder_group
Mo1 Mo 0.42530(2) 0.07331(2) 0.02151(2) 0.01695(8) Uani 1 1 d . . . . .
N1 N 0.35561(16) 0.10316(16) 0.08742(14) 0.0215(6) Uani 1 1 d . . . . .
C1 C 0.2986(2) 0.1267(2) 0.14541(17) 0.0255(7) Uani 1 1 d . . . . .
C2 C 0.2995(3) 0.2251(3) 0.1530(3) 0.0550(12) Uani 1 1 d . . . . .
H2A H 0.3648 0.2451 0.1672 0.083 Uiso 1 1 calc R U . . .
H2B H 0.2616 0.2421 0.1917 0.083 Uiso 1 1 calc R U . . .
H2C H 0.2727 0.2511 0.1050 0.083 Uiso 1 1 calc R U . . .
C3 C 0.1993(2) 0.0937(3) 0.1231(2) 0.0537(12) Uani 1 1 d . . . . .
H3A H 0.1709 0.1217 0.0765 0.081 Uiso 1 1 calc R U . . .
H3B H 0.1615 0.1067 0.1629 0.081 Uiso 1 1 calc R U . . .
H3C H 0.2010 0.0311 0.1155 0.081 Uiso 1 1 calc R U . . .
C4 C 0.3443(3) 0.0849(3) 0.2188(2) 0.0483(11) Uani 1 1 d . . . . .
H4A H 0.3396 0.0219 0.2143 0.073 Uiso 1 1 calc R U . . .
H4B H 0.3114 0.1042 0.2599 0.073 Uiso 1 1 calc R U . . .
H4C H 0.4111 0.1017 0.2294 0.073 Uiso 1 1 calc R U . . .
N2 N 0.47911(15) -0.02802(16) 0.06305(13) 0.0180(5) Uani 1 1 d . . . . .
C5 C 0.4706(2) -0.0769(2) 0.12816(18) 0.0283(7) Uani 1 1 d . . . . .
C6 C 0.4025(2) -0.1423(2) 0.12853(19) 0.0333(8) Uani 1 1 d . . . . .
C7 C 0.3979(3) -0.1927(2) 0.1902(2) 0.0374(9) Uani 1 1 d . . . . .
C8 C 0.4613(3) -0.1816(3) 0.2542(2) 0.0435(10) Uani 1 1 d . . . . .
C9 C 0.5281(3) -0.1189(3) 0.2565(2) 0.0430(10) Uani 1 1 d . . . . .
C10 C 0.5324(2) -0.0678(3) 0.1954(2) 0.0367(8) Uani 1 1 d . . . . .
F1 F 0.33884(14) -0.15530(14) 0.06738(12) 0.0453(6) Uani 1 1 d . . . . .
F2 F 0.33018(16) -0.25409(15) 0.18700(13) 0.0548(6) Uani 1 1 d . . . . .
F3 F 0.45712(19) -0.23424(18) 0.31352(14) 0.0724(8) Uani 1 1 d . . . . .
F4 F 0.59045(18) -0.10609(18) 0.31978(13) 0.0683(8) Uani 1 1 d . . . . .
F5 F 0.59886(15) -0.00504(15) 0.20116(12) 0.0492(6) Uani 1 1 d . . . . .
O1 O 0.32763(13) 0.06415(13) -0.06455(11) 0.0205(4) Uani 1 1 d . . . . .
O2 O 0.50612(13) 0.17336(13) 0.02713(11) 0.0207(5) Uani 1 1 d . . . . .
C11 C 0.24809(19) 0.1166(2) -0.07449(16) 0.0211(7) Uani 1 1 d . . . . .
C12 C 0.1560(2) 0.0802(2) -0.08508(17) 0.0227(7) Uani 1 1 d . . . . .
C13 C 0.0805(2) 0.1378(2) -0.08601(17) 0.0261(7) Uani 1 1 d . . . . .
H13 H 0.0183 0.1147 -0.0903 0.031 Uiso 1 1 calc R U . . .
C14 C 0.0911(2) 0.2273(2) -0.08099(17) 0.0246(7) Uani 1 1 d . . . . .
C15 C 0.1815(2) 0.2595(2) -0.07944(17) 0.0251(7) Uani 1 1 d . . . . .
H15 H 0.1901 0.3203 -0.0803 0.030 Uiso 1 1 calc R U . . .
C16 C 0.2609(2) 0.2063(2) -0.07666(17) 0.0234(7) Uani 1 1 d . . . . .
C17 C 0.1385(2) -0.0165(2) -0.09885(18) 0.0248(7) Uani 1 1 d . . . . .
C18 C 0.1847(2) -0.0445(2) -0.16633(19) 0.0348(8) Uani 1 1 d . . . . .
H18A H 0.2534 -0.0365 -0.1550 0.052 Uiso 1 1 calc R U . . .
H18B H 0.1596 -0.0094 -0.2100 0.052 Uiso 1 1 calc R U . . .
H18C H 0.1706 -0.1055 -0.1772 0.052 Uiso 1 1 calc R U . . .
C19 C 0.0328(2) -0.0379(2) -0.1169(2) 0.0385(9) Uani 1 1 d . . . . .
H19A H 0.0251 -0.0993 -0.1294 0.058 Uiso 1 1 calc R U . . .
H19B H 0.0040 -0.0031 -0.1596 0.058 Uiso 1 1 calc R U . . .
H19C H 0.0017 -0.0251 -0.0731 0.058 Uiso 1 1 calc R U . . .
C20 C 0.1786(2) -0.0690(2) -0.0299(2) 0.0353(8) Uani 1 1 d . . . . .
H20A H 0.1450 -0.0539 0.0120 0.053 Uiso 1 1 calc R U . . .
H20B H 0.2462 -0.0560 -0.0162 0.053 Uiso 1 1 calc R U . . .
H20C H 0.1705 -0.1306 -0.0410 0.053 Uiso 1 1 calc R U . . .
C21 C 0.0063(2) 0.2865(2) -0.0737(2) 0.0313(8) Uani 1 1 d . . . . .
C22 C -0.0079(3) 0.2879(3) 0.0090(2) 0.0553(12) Uani 1 1 d . . . . .
H22A H 0.0484 0.3123 0.0394 0.083 Uiso 1 1 calc R U . . .
H22B H -0.0180 0.2289 0.0258 0.083 Uiso 1 1 calc R U . . .
H22C H -0.0633 0.3233 0.0147 0.083 Uiso 1 1 calc R U . . .
C23 C -0.0851(2) 0.2520(3) -0.1210(2) 0.0458(10) Uani 1 1 d . . . . .
H23A H -0.1370 0.2927 -0.1183 0.069 Uiso 1 1 calc R U . . .
H23B H -0.1013 0.1958 -0.1013 0.069 Uiso 1 1 calc R U . . .
H23C H -0.0749 0.2455 -0.1733 0.069 Uiso 1 1 calc R U . . .
C24 C 0.0223(2) 0.3781(2) -0.0990(2) 0.0409(9) Uani 1 1 d . . . . .
H24A H -0.0352 0.4123 -0.0974 0.061 Uiso 1 1 calc R U . . .
H24B H 0.0372 0.3772 -0.1503 0.061 Uiso 1 1 calc R U . . .
H24C H 0.0751 0.4039 -0.0655 0.061 Uiso 1 1 calc R U . . .
C25 C 0.3586(2) 0.2457(2) -0.07949(17) 0.0228(7) Uani 1 1 d . . . . .
H25 H 0.4022 0.1968 -0.0867 0.027 Uiso 1 1 calc R U . . .
C26 C 0.3564(2) 0.3054(2) -0.14809(18) 0.0317(8) Uani 1 1 d . . . . .
H26A H 0.3334 0.2731 -0.1939 0.048 Uiso 1 1 calc R U . . .
H26B H 0.4204 0.3269 -0.1507 0.048 Uiso 1 1 calc R U . . .
H26C H 0.3141 0.3542 -0.1433 0.048 Uiso 1 1 calc R U . . .
C27 C 0.4766(2) 0.2560(2) 0.04191(17) 0.0214(7) Uani 1 1 d . . . . .
C28 C 0.4009(2) 0.2919(2) -0.00740(17) 0.0220(7) Uani 1 1 d . . . . .
C29 C 0.3661(2) 0.3717(2) 0.01005(19) 0.0275(7) Uani 1 1 d . . . . .
H29 H 0.3154 0.3964 -0.0233 0.033 Uiso 1 1 calc R U . . .
C30 C 0.4024(2) 0.4171(2) 0.07418(19) 0.0278(7) Uani 1 1 d . . . . .
C31 C 0.4824(2) 0.3824(2) 0.11824(19) 0.0274(7) Uani 1 1 d . . . . .
H31 H 0.5105 0.4141 0.1609 0.033 Uiso 1 1 calc R U . . .
C32 C 0.5231(2) 0.3035(2) 0.10287(17) 0.0230(7) Uani 1 1 d . . . . .
C33 C 0.3580(2) 0.5026(2) 0.0947(2) 0.0340(8) Uani 1 1 d D U . . .
C34 C 0.2524(4) 0.4884(4) 0.0968(4) 0.053(2) Uani 0.701(7) 1 d D U P A 1
H34A H 0.2443 0.4436 0.1337 0.079 Uiso 0.701(7) 1 calc R U P A 1
H34B H 0.2214 0.4701 0.0471 0.079 Uiso 0.701(7) 1 calc R U P A 1
H34C H 0.2238 0.5423 0.1109 0.079 Uiso 0.701(7) 1 calc R U P A 1
C35 C 0.3997(4) 0.5330(4) 0.1761(3) 0.0413(15) Uani 0.701(7) 1 d D U P A 1
H35A H 0.3657 0.5845 0.1890 0.062 Uiso 0.701(7) 1 calc R U P A 1
H35B H 0.4671 0.5467 0.1780 0.062 Uiso 0.701(7) 1 calc R U P A 1
H35C H 0.3924 0.4868 0.2119 0.062 Uiso 0.701(7) 1 calc R U P A 1
C36 C 0.3768(6) 0.5715(4) 0.0412(4) 0.0539(18) Uani 0.701(7) 1 d D U P A 1
H36A H 0.3493 0.6260 0.0553 0.081 Uiso 0.701(7) 1 calc R U P A 1
H36B H 0.3480 0.5554 -0.0097 0.081 Uiso 0.701(7) 1 calc R U P A 1
H36C H 0.4453 0.5784 0.0428 0.081 Uiso 0.701(7) 1 calc R U P A 1
C34X C 0.2654(9) 0.5259(9) 0.0351(8) 0.053(4) Uani 0.299(7) 1 d D U P A 2
H34D H 0.2193 0.4788 0.0334 0.080 Uiso 0.299(7) 1 calc R U P A 2
H34E H 0.2838 0.5338 -0.0147 0.080 Uiso 0.299(7) 1 calc R U P A 2
H34F H 0.2368 0.5793 0.0505 0.080 Uiso 0.299(7) 1 calc R U P A 2
C35X C 0.3336(12) 0.4992(11) 0.1702(7) 0.064(5) Uani 0.299(7) 1 d D U P A 2
H35D H 0.3064 0.5546 0.1823 0.096 Uiso 0.299(7) 1 calc R U P A 2
H35E H 0.3907 0.4874 0.2060 0.096 Uiso 0.299(7) 1 calc R U P A 2
H35F H 0.2871 0.4532 0.1731 0.096 Uiso 0.299(7) 1 calc R U P A 2
C36X C 0.4264(10) 0.5761(8) 0.0796(11) 0.053(4) Uani 0.299(7) 1 d D U P A 2
H36D H 0.3984 0.6320 0.0893 0.079 Uiso 0.299(7) 1 calc R U P A 2
H36E H 0.4373 0.5735 0.0272 0.079 Uiso 0.299(7) 1 calc R U P A 2
H36F H 0.4868 0.5692 0.1128 0.079 Uiso 0.299(7) 1 calc R U P A 2
C37 C 0.6150(2) 0.2727(2) 0.15153(18) 0.0267(7) Uani 1 1 d . . . . .
C38 C 0.6897(2) 0.2528(2) 0.1014(2) 0.0347(8) Uani 1 1 d . . . . .
H38A H 0.7493 0.2371 0.1327 0.052 Uiso 1 1 calc R U . . .
H38B H 0.6996 0.3038 0.0714 0.052 Uiso 1 1 calc R U . . .
H38C H 0.6680 0.2046 0.0680 0.052 Uiso 1 1 calc R U . . .
C39 C 0.6562(3) 0.3418(2) 0.2081(2) 0.0431(10) Uani 1 1 d . . . . .
H39A H 0.6119 0.3526 0.2438 0.065 Uiso 1 1 calc R U . . .
H39B H 0.6663 0.3953 0.1814 0.065 Uiso 1 1 calc R U . . .
H39C H 0.7168 0.3216 0.2353 0.065 Uiso 1 1 calc R U . . .
C40 C 0.5955(3) 0.1926(2) 0.1963(2) 0.0396(9) Uani 1 1 d . . . . .
H40A H 0.5477 0.2062 0.2284 0.059 Uiso 1 1 calc R U . . .
H40B H 0.6541 0.1741 0.2275 0.059 Uiso 1 1 calc R U . . .
H40C H 0.5721 0.1460 0.1617 0.059 Uiso 1 1 calc R U . . .

loop_
_atom_site_aniso_label
_atom_site_aniso_U_11
_atom_site_aniso_U_22
_atom_site_aniso_U_33
_atom_site_aniso_U_23
_atom_site_aniso_U_13
_atom_site_aniso_U_12
Mo1 0.01566(11) 0.01864(14) 0.01631(13) 0.00105(12) 0.00150(8) 0.00059(11)
N1 0.0185(12) 0.0237(15) 0.0220(14) 0.0015(11) 0.0014(10) 0.0023(10)
C1 0.0224(15) 0.035(2) 0.0204(17) -0.0024(14) 0.0086(12) 0.0035(14)
C2 0.068(3) 0.043(3) 0.063(3) -0.008(2) 0.041(2) 0.006(2)
C3 0.0270(18) 0.095(4) 0.040(2) -0.022(2) 0.0103(16) -0.008(2)
C4 0.046(2) 0.071(3) 0.029(2) 0.003(2) 0.0098(17) 0.008(2)
N2 0.0185(11) 0.0211(14) 0.0147(13) 0.0020(11) 0.0041(9) 0.0012(10)
C5 0.0311(16) 0.0288(19) 0.0259(18) 0.0037(16) 0.0071(13) 0.0050(15)
C6 0.0329(18) 0.039(2) 0.029(2) 0.0011(16) 0.0053(15) 0.0027(16)
C7 0.0393(19) 0.033(2) 0.042(2) 0.0054(17) 0.0147(17) -0.0023(16)
C8 0.056(2) 0.047(3) 0.029(2) 0.0130(18) 0.0114(18) 0.004(2)
C9 0.049(2) 0.053(3) 0.026(2) 0.0058(19) 0.0051(17) -0.002(2)
C10 0.0342(17) 0.043(2) 0.034(2) -0.0011(18) 0.0061(15) -0.0051(17)
F1 0.0382(11) 0.0561(15) 0.0399(13) 0.0043(11) 0.0004(9) -0.0107(10)
F2 0.0615(14) 0.0497(15) 0.0562(16) 0.0073(12) 0.0187(12) -0.0154(12)
F3 0.091(2) 0.081(2) 0.0448(16) 0.0302(14) 0.0108(14) -0.0118(16)
F4 0.0706(17) 0.097(2) 0.0319(14) 0.0142(13) -0.0100(12) -0.0074(15)
F5 0.0450(12) 0.0603(16) 0.0402(13) 0.0022(11) -0.0013(10) -0.0148(11)
O1 0.0179(9) 0.0218(12) 0.0207(11) 0.0003(9) -0.0006(8) 0.0020(9)
O2 0.0200(10) 0.0189(12) 0.0234(12) -0.0014(9) 0.0031(8) -0.0001(8)
C11 0.0195(14) 0.0264(18) 0.0165(16) 0.0023(13) -0.0005(11) 0.0058(12)
C12 0.0211(13) 0.0270(18) 0.0187(16) 0.0030(14) -0.0013(11) -0.0001(13)
C13 0.0173(14) 0.035(2) 0.0249(18) 0.0024(15) 0.0004(12) 0.0034(13)
C14 0.0217(14) 0.0284(19) 0.0226(17) 0.0022(14) 0.0001(12) 0.0083(13)
C15 0.0279(15) 0.0230(18) 0.0232(18) 0.0033(14) 0.0000(13) 0.0031(13)
C16 0.0245(15) 0.0280(19) 0.0166(16) 0.0013(13) -0.0009(12) 0.0028(13)
C17 0.0210(15) 0.0249(18) 0.0274(18) 0.0008(14) -0.0003(13) 0.0002(13)
C18 0.0401(19) 0.032(2) 0.031(2) -0.0011(16) 0.0027(16) -0.0046(15)
C19 0.0239(16) 0.032(2) 0.057(3) -0.0032(18) 0.0000(16) -0.0028(15)
C20 0.0362(18) 0.032(2) 0.036(2) 0.0058(17) -0.0026(15) -0.0038(16)
C21 0.0246(15) 0.033(2) 0.036(2) 0.0038(16) 0.0029(14) 0.0113(14)
C22 0.056(2) 0.070(3) 0.044(3) 0.005(2) 0.017(2) 0.025(2)
C23 0.0285(18) 0.042(2) 0.064(3) 0.005(2) -0.0030(18) 0.0119(16)
C24 0.0325(18) 0.035(2) 0.054(3) 0.0019(19) 0.0039(17) 0.0135(16)
C25 0.0219(14) 0.0207(17) 0.0252(17) 0.0012(13) 0.0021(12) 0.0016(12)
C26 0.0344(18) 0.037(2) 0.0238(19) 0.0049(16) 0.0031(14) -0.0024(15)
C27 0.0209(14) 0.0213(17) 0.0236(17) -0.0007(13) 0.0086(12) -0.0020(12)
C28 0.0207(14) 0.0240(18) 0.0222(17) 0.0031(13) 0.0056(12) -0.0034(12)
C29 0.0223(15) 0.0241(19) 0.036(2) 0.0018(15) 0.0050(13) 0.0015(13)
C30 0.0268(15) 0.0209(19) 0.037(2) -0.0042(15) 0.0100(14) -0.0016(13)
C31 0.0276(16) 0.0257(19) 0.0299(19) -0.0081(15) 0.0075(14) -0.0044(14)
C32 0.0230(14) 0.0235(18) 0.0226(17) -0.0020(14) 0.0040(12) -0.0035(13)
C33 0.0308(17) 0.028(2) 0.044(2) -0.0083(16) 0.0057(15) 0.0048(14)
C34 0.036(3) 0.055(4) 0.068(5) -0.028(3) 0.012(3) 0.008(2)
C35 0.051(3) 0.033(3) 0.039(3) -0.011(2) 0.007(2) 0.012(3)
C36 0.091(5) 0.030(3) 0.044(4) 0.002(3) 0.021(3) 0.014(3)
C34X 0.051(6) 0.033(8) 0.073(8) -0.025(6) 0.002(5) 0.017(5)
C35X 0.071(10) 0.062(11) 0.066(6) -0.011(6) 0.033(6) 0.015(8)
C36X 0.047(7) 0.027(6) 0.088(11) -0.010(7) 0.020(6) 0.006(5)
C37 0.0270(16) 0.0249(19) 0.0266(18) -0.0030(14) -0.0011(13) -0.0028(13)
C38 0.0268(16) 0.040(2) 0.036(2) -0.0030(17) -0.0003(15) -0.0002(15)
C39 0.0375(19) 0.044(2) 0.043(2) -0.0134(19) -0.0111(17) 0.0047(17)
C40 0.039(2) 0.043(2) 0.034(2) 0.0076(18) -0.0065(16) -0.0037(17)

loop_
_atom_type_symbol
_atom_type_description
_atom_type_scat_dispersion_real
_atom_type_scat_dispersion_imag
_atom_type_scat_source
C C 0.0033 0.0016 'International Tables Vol C Tables 4.2.6.8 and 6.1.1.4'
H H 0.0000 0.0000 'International Tables Vol C Tables 4.2.6.8 and 6.1.1.4'
N N 0.0061 0.0033 'International Tables Vol C Tables 4.2.6.8 and 6.1.1.4'
O O 0.0106 0.0060 'International Tables Vol C Tables 4.2.6.8 and 6.1.1.4'
F F 0.0171 0.0103 'International Tables Vol C Tables 4.2.6.8 and 6.1.1.4'
Mo Mo -1.6832 0.6857 'International Tables Vol C Tables 4.2.6.8 and 6.1.1.4'

loop_
_geom_angle_atom_site_label_1
_geom_angle_atom_site_label_2
_geom_angle_atom_site_label_3
_geom_angle
_geom_angle_site_symmetry_3
N1 Mo1 N2 101.29(11) .
N1 Mo1 O2 98.61(10) .
N2 Mo1 O2 116.77(9) .
N1 Mo1 O1 98.73(10) .
N2 Mo1 O1 117.94(10) .
O2 Mo1 O1 117.20(9) .
N1 Mo1 N2 177.32(10) 3_655
N2 Mo1 N2 76.03(10) 3_655
O2 Mo1 N2 82.61(8) 3_655
O1 Mo1 N2 82.75(8) 3_655
C1 N1 Mo1 178.0(2) .
N1 C1 C3 109.0(3) .
N1 C1 C2 108.3(3) .
C3 C1 C2 111.0(3) .
N1 C1 C4 107.5(3) .
C3 C1 C4 110.6(3) .
C2 C1 C4 110.3(3) .
C1 C2 H2A 109.5 .
C1 C2 H2B 109.5 .
H2A C2 H2B 109.5 .
C1 C2 H2C 109.5 .
H2A C2 H2C 109.5 .
H2B C2 H2C 109.5 .
C1 C3 H3A 109.5 .
C1 C3 H3B 109.5 .
H3A C3 H3B 109.5 .
C1 C3 H3C 109.5 .
H3A C3 H3C 109.5 .
H3B C3 H3C 109.5 .
C1 C4 H4A 109.5 .
C1 C4 H4B 109.5 .
H4A C4 H4B 109.5 .
C1 C4 H4C 109.5 .
H4A C4 H4C 109.5 .
H4B C4 H4C 109.5 .
C5 N2 Mo1 134.9(2) .
C5 N2 Mo1 121.15(19) 3_655
Mo1 N2 Mo1 103.96(10) 3_655
C10 C5 C6 114.7(3) .
C10 C5 N2 123.0(3) .
C6 C5 N2 122.2(3) .
F1 C6 C7 118.4(3) .
F1 C6 C5 119.5(3) .
C7 C6 C5 122.1(3) .
F2 C7 C8 120.4(3) .
F2 C7 C6 119.1(3) .
C8 C7 C6 120.5(3) .
F3 C8 C9 121.3(4) .
F3 C8 C7 119.3(4) .
C9 C8 C7 119.4(3) .
F4 C9 C8 120.2(3) .
F4 C9 C10 119.5(4) .
C8 C9 C10 120.3(4) .
F5 C10 C9 118.0(3) .
F5 C10 C5 119.1(3) .
C9 C10 C5 122.9(3) .
C11 O1 Mo1 122.77(18) .
C27 O2 Mo1 123.83(16) .
O1 C11 C16 118.5(3) .
O1 C11 C12 120.6(3) .
C16 C11 C12 120.8(3) .
C13 C12 C11 116.5(3) .
C13 C12 C17 121.0(3) .
C11 C12 C17 122.5(3) .
C12 C13 C14 123.9(3) .
C12 C13 H13 118.0 .
C14 C13 H13 118.0 .
C15 C14 C13 116.8(3) .
C15 C14 C21 121.9(3) .
C13 C14 C21 121.2(3) .
C14 C15 C16 122.6(3) .
C14 C15 H15 118.7 .
C16 C15 H15 118.7 .
C15 C16 C11 118.5(3) .
C15 C16 C25 120.1(3) .
C11 C16 C25 121.3(3) .
C20 C17 C18 110.1(3) .
C20 C17 C19 107.3(3) .
C18 C17 C19 107.2(3) .
C20 C17 C12 110.9(3) .
C18 C17 C12 109.1(3) .
C19 C17 C12 112.2(3) .
C17 C18 H18A 109.5 .
C17 C18 H18B 109.5 .
H18A C18 H18B 109.5 .
C17 C18 H18C 109.5 .
H18A C18 H18C 109.5 .
H18B C18 H18C 109.5 .
C17 C19 H19A 109.5 .
C17 C19 H19B 109.5 .
H19A C19 H19B 109.5 .
C17 C19 H19C 109.5 .
H19A C19 H19C 109.5 .
H19B C19 H19C 109.5 .
C17 C20 H20A 109.5 .
C17 C20 H20B 109.5 .
H20A C20 H20B 109.5 .
C17 C20 H20C 109.5 .
H20A C20 H20C 109.5 .
H20B C20 H20C 109.5 .
C24 C21 C22 109.0(3) .
C24 C21 C14 112.1(3) .
C22 C21 C14 108.0(3) .
C24 C21 C23 108.1(3) .
C22 C21 C23 108.7(3) .
C14 C21 C23 111.0(3) .
C21 C22 H22A 109.5 .
C21 C22 H22B 109.5 .
H22A C22 H22B 109.5 .
C21 C22 H22C 109.5 .
H22A C22 H22C 109.5 .
H22B C22 H22C 109.5 .
C21 C23 H23A 109.5 .
C21 C23 H23B 109.5 .
H23A C23 H23B 109.5 .
C21 C23 H23C 109.5 .
H23A C23 H23C 109.5 .
H23B C23 H23C 109.5 .
C21 C24 H24A 109.5 .
C21 C24 H24B 109.5 .
H24A C24 H24B 109.5 .
C21 C24 H24C 109.5 .
H24A C24 H24C 109.5 .
H24B C24 H24C 109.5 .
C28 C25 C16 114.0(2) .
C28 C25 C26 111.1(3) .
C16 C25 C26 110.8(2) .
C28 C25 H25 106.8 .
C16 C25 H25 106.8 .
C26 C25 H25 106.8 .
C25 C26 H26A 109.5 .
C25 C26 H26B 109.5 .
H26A C26 H26B 109.5 .
C25 C26 H26C 109.5 .
H26A C26 H26C 109.5 .
H26B C26 H26C 109.5 .
O2 C27 C32 120.8(3) .
O2 C27 C28 118.1(3) .
C32 C27 C28 121.1(3) .
C29 C28 C27 118.5(3) .
C29 C28 C25 120.1(3) .
C27 C28 C25 121.5(3) .
C30 C29 C28 122.6(3) .
C30 C29 H29 118.7 .
C28 C29 H29 118.7 .
C29 C30 C31 116.9(3) .
C29 C30 C33 121.4(3) .
C31 C30 C33 121.7(3) .
C32 C31 C30 123.5(3) .
C32 C31 H31 118.3 .
C30 C31 H31 118.3 .
C31 C32 C27 116.8(3) .
C31 C32 C37 120.1(3) .
C27 C32 C37 123.2(3) .
C36 C33 C34 113.0(5) .
C35X C33 C30 111.0(7) .
C36 C33 C30 110.0(4) .
C34 C33 C30 108.9(3) .
C35X C33 C36X 115.8(9) .
C30 C33 C36X 107.3(6) .
C36 C33 C35 108.1(4) .
C34 C33 C35 105.1(4) .
C30 C33 C35 111.7(3) .
C35X C33 C34X 110.2(8) .
C30 C33 C34X 111.0(5) .
C36X C33 C34X 101.2(9) .
C33 C34 H34A 109.5 .
C33 C34 H34B 109.5 .
H34A C34 H34B 109.5 .
C33 C34 H34C 109.5 .
H34A C34 H34C 109.5 .
H34B C34 H34C 109.5 .
C33 C35 H35A 109.5 .
C33 C35 H35B 109.5 .
H35A C35 H35B 109.5 .
C33 C35 H35C 109.5 .
H35A C35 H35C 109.5 .
H35B C35 H35C 109.5 .
C33 C36 H36A 109.5 .
C33 C36 H36B 109.5 .
H36A C36 H36B 109.5 .
C33 C36 H36C 109.5 .
H36A C36 H36C 109.5 .
H36B C36 H36C 109.5 .
C33 C34X H34D 109.5 .
C33 C34X H34E 109.5 .
H34D C34X H34E 109.5 .
C33 C34X H34F 109.5 .
H34D C34X H34F 109.5 .
H34E C34X H34F 109.5 .
C33 C35X H35D 109.5 .
C33 C35X H35E 109.5 .
H35D C35X H35E 109.5 .
C33 C35X H35F 109.5 .
H35D C35X H35F 109.5 .
H35E C35X H35F 109.5 .
C33 C36X H36D 109.5 .
C33 C36X H36E 109.5 .
H36D C36X H36E 109.5 .
C33 C36X H36F 109.5 .
H36D C36X H36F 109.5 .
H36E C36X H36F 109.5 .
C38 C37 C40 110.2(3) .
C38 C37 C39 107.6(3) .
C40 C37 C39 107.3(3) .
C38 C37 C32 109.6(3) .
C40 C37 C32 110.2(3) .
C39 C37 C32 111.9(3) .
C37 C38 H38A 109.5 .
C37 C38 H38B 109.5 .
H38A C38 H38B 109.5 .
C37 C38 H38C 109.5 .
H38A C38 H38C 109.5 .
H38B C38 H38C 109.5 .
C37 C39 H39A 109.5 .
C37 C39 H39B 109.5 .
H39A C39 H39B 109.5 .
C37 C39 H39C 109.5 .
H39A C39 H39C 109.5 .
H39B C39 H39C 109.5 .
C37 C40 H40A 109.5 .
C37 C40 H40B 109.5 .
H40A C40 H40B 109.5 .
C37 C40 H40C 109.5 .
H40A C40 H40C 109.5 .
H40B C40 H40C 109.5 .

loop_
_geom_bond_atom_site_label_1
_geom_bond_atom_site_label_2
_geom_bond_distance
_geom_bond_site_symmetry_2
Mo1 N1 1.721(2) .
Mo1 N2 1.856(2) .
Mo1 O2 1.9260(19) .
Mo1 O1 1.9324(19) .
Mo1 N2 2.300(2) 3_655
N1 C1 1.462(4) .
C1 C3 1.504(4) .
C1 C2 1.531(5) .
C1 C4 1.531(5) .
C2 H2A 0.9800 .
C2 H2B 0.9800 .
C2 H2C 0.9800 .
C3 H3A 0.9800 .
C3 H3B 0.9800 .
C3 H3C 0.9800 .
C4 H4A 0.9800 .
C4 H4B 0.9800 .
C4 H4C 0.9800 .
N2 C5 1.417(4) .
N2 Mo1 2.300(2) 3_655
C5 C10 1.397(5) .
C5 C6 1.405(5) .
C6 F1 1.336(4) .
C6 C7 1.369(5) .
C7 F2 1.351(4) .
C7 C8 1.368(5) .
C8 F3 1.353(4) .
C8 C9 1.358(5) .
C9 F4 1.354(4) .
C9 C10 1.366(5) .
C10 F5 1.352(4) .
O1 C11 1.386(3) .
O2 C27 1.386(3) .
C11 C16 1.403(4) .
C11 C12 1.417(4) .
C12 C13 1.397(4) .
C12 C17 1.534(4) .
C13 C14 1.397(5) .
C13 H13 0.9500 .
C14 C15 1.380(4) .
C14 C21 1.539(4) .
C15 C16 1.396(4) .
C15 H15 0.9500 .
C16 C25 1.530(4) .
C17 C20 1.525(4) .
C17 C18 1.529(5) .
C17 C19 1.532(4) .
C18 H18A 0.9800 .
C18 H18B 0.9800 .
C18 H18C 0.9800 .
C19 H19A 0.9800 .
C19 H19B 0.9800 .
C19 H19C 0.9800 .
C20 H20A 0.9800 .
C20 H20B 0.9800 .
C20 H20C 0.9800 .
C21 C24 1.518(5) .
C21 C22 1.534(5) .
C21 C23 1.544(5) .
C22 H22A 0.9800 .
C22 H22B 0.9800 .
C22 H22C 0.9800 .
C23 H23A 0.9800 .
C23 H23B 0.9800 .
C23 H23C 0.9800 .
C24 H24A 0.9800 .
C24 H24B 0.9800 .
C24 H24C 0.9800 .
C25 C28 1.528(4) .
C25 C26 1.541(4) .
C25 H25 1.0000 .
C26 H26A 0.9800 .
C26 H26B 0.9800 .
C26 H26C 0.9800 .
C27 C32 1.406(4) .
C27 C28 1.408(4) .
C28 C29 1.386(4) .
C29 C30 1.386(4) .
C29 H29 0.9500 .
C30 C31 1.399(4) .
C30 C33 1.538(4) .
C31 C32 1.398(4) .
C31 H31 0.9500 .
C32 C37 1.543(4) .
C33 C35X 1.454(12) .
C33 C36 1.489(6) .
C33 C34 1.529(6) .
C33 C36X 1.550(11) .
C33 C35 1.572(6) .
C33 C34X 1.617(10) .
C34 H34A 0.9800 .
C34 H34B 0.9800 .
C34 H34C 0.9800 .
C35 H35A 0.9800 .
C35 H35B 0.9800 .
C35 H35C 0.9800 .
C36 H36A 0.9800 .
C36 H36B 0.9800 .
C36 H36C 0.9800 .
C34X H34D 0.9800 .
C34X H34E 0.9800 .
C34X H34F 0.9800 .
C35X H35D 0.9800 .
C35X H35E 0.9800 .
C35X H35F 0.9800 .
C36X H36D 0.9800 .
C36X H36E 0.9800 .
C36X H36F 0.9800 .
C37 C38 1.526(5) .
C37 C40 1.529(5) .
C37 C39 1.535(4) .
C38 H38A 0.9800 .
C38 H38B 0.9800 .
C38 H38C 0.9800 .
C39 H39A 0.9800 .
C39 H39B 0.9800 .
C39 H39C 0.9800 .
C40 H40A 0.9800 .
C40 H40B 0.9800 .
C40 H40C 0.9800 .

loop_
_geom_torsion_atom_site_label_1
_geom_torsion_atom_site_label_2
_geom_torsion_atom_site_label_3
_geom_torsion_atom_site_label_4
_geom_torsion
_geom_torsion_site_symmetry_1
_geom_torsion_site_symmetry_4
N1 Mo1 N2 C5 2.0(3) . .
O2 Mo1 N2 C5 107.7(3) . .
O1 Mo1 N2 C5 -104.4(3) . .
N2 Mo1 N2 C5 -178.2(3) 3_655 .
N1 Mo1 N2 Mo1 -179.88(10) . 3_655
O2 Mo1 N2 Mo1 -74.11(12) . 3_655
O1 Mo1 N2 Mo1 73.79(11) . 3_655
N2 Mo1 N2 Mo1 0.0 3_655 3_655
Mo1 N2 C5 C10 -95.0(4) . .
Mo1 N2 C5 C10 87.1(4) 3_655 .
Mo1 N2 C5 C6 89.0(4) . .
Mo1 N2 C5 C6 -88.9(3) 3_655 .
C10 C5 C6 F1 178.9(3) . .
N2 C5 C6 F1 -4.9(5) . .
C10 C5 C6 C7 -0.1(5) . .
N2 C5 C6 C7 176.2(3) . .
F1 C6 C7 F2 0.6(5) . .
C5 C6 C7 F2 179.6(3) . .
F1 C6 C7 C8 -179.8(3) . .
C5 C6 C7 C8 -0.8(6) . .
F2 C7 C8 F3 1.8(6) . .
C6 C7 C8 F3 -177.9(3) . .
F2 C7 C8 C9 -179.2(4) . .
C6 C7 C8 C9 1.2(6) . .
F3 C8 C9 F4 -2.0(6) . .
C7 C8 C9 F4 179.0(4) . .
F3 C8 C9 C10 178.4(4) . .
C7 C8 C9 C10 -0.6(6) . .
F4 C9 C10 F5 -1.0(6) . .
C8 C9 C10 F5 178.6(3) . .
F4 C9 C10 C5 -179.9(3) . .
C8 C9 C10 C5 -0.4(6) . .
C6 C5 C10 F5 -178.2(3) . .
N2 C5 C10 F5 5.6(5) . .
C6 C5 C10 C9 0.7(5) . .
N2 C5 C10 C9 -175.5(3) . .
Mo1 O1 C11 C16 58.1(3) . .
Mo1 O1 C11 C12 -124.2(3) . .
O1 C11 C12 C13 172.9(3) . .
C16 C11 C12 C13 -9.5(4) . .
O1 C11 C12 C17 -10.1(4) . .
C16 C11 C12 C17 167.5(3) . .
C11 C12 C13 C14 3.3(5) . .
C17 C12 C13 C14 -173.7(3) . .
C12 C13 C14 C15 3.9(5) . .
C12 C13 C14 C21 -173.3(3) . .
C13 C14 C15 C16 -5.2(5) . .
C21 C14 C15 C16 171.9(3) . .
C14 C15 C16 C11 -0.7(5) . .
C14 C15 C16 C25 176.6(3) . .
O1 C11 C16 C15 -174.0(3) . .
C12 C11 C16 C15 8.4(5) . .
O1 C11 C16 C25 8.8(4) . .
C12 C11 C16 C25 -168.9(3) . .
C13 C12 C17 C20 -117.0(3) . .
C11 C12 C17 C20 66.1(4) . .
C13 C12 C17 C18 121.7(3) . .
C11 C12 C17 C18 -55.2(4) . .
C13 C12 C17 C19 3.0(4) . .
C11 C12 C17 C19 -173.9(3) . .
C15 C14 C21 C24 25.2(4) . .
C13 C14 C21 C24 -157.8(3) . .
C15 C14 C21 C22 -94.9(4) . .
C13 C14 C21 C22 82.1(4) . .
C15 C14 C21 C23 146.1(3) . .
C13 C14 C21 C23 -36.8(4) . .
C15 C16 C25 C28 72.8(4) . .
C11 C16 C25 C28 -109.9(3) . .
C15 C16 C25 C26 -53.4(4) . .
C11 C16 C25 C26 123.9(3) . .
Mo1 O2 C27 C32 123.0(3) . .
Mo1 O2 C27 C28 -59.3(3) . .
O2 C27 C28 C29 175.1(3) . .
C32 C27 C28 C29 -7.1(4) . .
O2 C27 C28 C25 -6.0(4) . .
C32 C27 C28 C25 171.7(3) . .
C16 C25 C28 C29 -74.3(4) . .
C26 C25 C28 C29 51.8(4) . .
C16 C25 C28 C27 106.9(3) . .
C26 C25 C28 C27 -127.0(3) . .
C27 C28 C29 C30 -0.4(5) . .
C25 C28 C29 C30 -179.3(3) . .
C28 C29 C30 C31 5.6(5) . .
C28 C29 C30 C33 -175.8(3) . .
C29 C30 C31 C32 -3.5(5) . .
C33 C30 C31 C32 177.9(3) . .
C30 C31 C32 C27 -3.5(5) . .
C30 C31 C32 C37 176.1(3) . .
O2 C27 C32 C31 -173.4(3) . .
C28 C27 C32 C31 8.9(4) . .
O2 C27 C32 C37 7.0(4) . .
C28 C27 C32 C37 -170.7(3) . .
C29 C30 C33 C35X 125.6(9) . .
C31 C30 C33 C35X -55.9(9) . .
C29 C30 C33 C36 -70.0(5) . .
C31 C30 C33 C36 108.5(5) . .
C29 C30 C33 C34 54.4(5) . .
C31 C30 C33 C34 -127.1(4) . .
C29 C30 C33 C36X -107.0(8) . .
C31 C30 C33 C36X 71.5(8) . .
C29 C30 C33 C35 170.0(4) . .
C31 C30 C33 C35 -11.5(5) . .
C29 C30 C33 C34X 2.7(8) . .
C31 C30 C33 C34X -178.8(7) . .
C31 C32 C37 C38 -125.4(3) . .
C27 C32 C37 C38 54.2(4) . .
C31 C32 C37 C40 113.1(3) . .
C27 C32 C37 C40 -67.3(4) . .
C31 C32 C37 C39 -6.2(4) . .
C27 C32 C37 C39 173.4(3) . .
